data_2102313
loop_
_publ_author_name
'Marsh, Richard E.'

_publ_section_title
;
 Space group <i>Cc</i>: an update
;
_journal_issue 2
_journal_name_full 'Acta Crystallographica Section B'
_journal_page_first 252
_journal_page_last 253
_journal_paper_doi 10.1107/S0108768104003878
_journal_volume 60
_journal_year 2004
_chemical_formula_moiety 'C33 H27 N9 Re, O4 Re'
_chemical_formula_sum 'C33 H27 N9 O4 Re2'
_space_group_crystal_system trigonal
_space_group_IT_number 159
_symmetry_space_group_name_H-M 'P 3 1 c'
_audit_creation_method CRYM
_cell_angle_alpha 90
_cell_angle_beta 90
_cell_angle_gamma 120
_cell_formula_units_Z 2
_cell_length_a 12.8780
_cell_length_b 12.8780
_cell_length_c 10.9380
_cell_volume 1570.961
_cod_data_source_file bk0142.cif
_cod_data_source_block BAMYEU
_cod_depositor_comments
;
 Adding the _cell_formula_units_Z data item.

 Antanas Vaitkus,
 2017-08-05

  Added moiety chemical formula from Marsh (2004) paper.
  The summary chemical formula is calculated from moiety formula using
  AdHocParser
  (svn://www.crystallography.net/cod-tools/trunk/Formulae/AdHocParser.yp,
  revision 1441.)

  Andrius Merkys
  2013-11-11
;
_cod_original_sg_symbol_H-M P31c
_cod_database_code 2102313

loop_
_atom_site_label
_atom_site_type_symbol
_atom_site_fract_x
_atom_site_fract_y
_atom_site_fract_z
Re1 Re 0.66670 0.33330 0.00000
Re2 Re 1.00000 1.00000 0.01650
O1 O 1.02010 0.88640 0.06810
O2 O 1.00000 1.00000 -0.13910
N1 N 0.50960 0.22810 -0.10140
N2 N 0.46380 0.09780 0.06580
N3 N 0.57530 0.18080 0.09190
C1 C 0.48120 0.24750 -0.21610
H1 H 0.53600 0.31610 -0.25810
C2 C 0.37590 0.17050 -0.27110
H2 H 0.36090 0.18510 -0.35060
C3 C 0.29010 0.06950 -0.20900
H3 H 0.21580 0.01880 -0.24390
C4 C 0.31800 0.04690 -0.09510
H4 H 0.26280 -0.02030 -0.05170
C5 C 0.43000 0.12560 -0.04430
C6 C 0.61810 0.14670 0.19970
C7 C 0.70630 0.11590 0.18420
H5 H 0.73760 0.11750 0.10720
C8 C 0.74620 0.08310 0.28520
H6 H 0.80510 0.06210 0.27640
C9 C 0.70030 0.08050 0.39950
H7 H 0.72860 0.05870 0.46730
C10 C 0.61130 0.11090 0.41310
H8 H 0.57940 0.10870 0.48990
C11 C 0.57040 0.14400 0.31210
H9 H 0.51090 0.16440 0.32050
